data_4514691
loop_
_publ_author_name
'Yuan, Hairui'
'Guo, Lirong'
'Liu, Fengting'
'Miao, Zechen'
'Feng, Lei'
'Gao, Hongyin'

_publ_section_title
;
 Copper-Catalyzed Tandem O-Vinylation of
 Arylhydroxylamines/[3,3]-Rearrangement/Cyclization: Synthesis of Highly
 Substituted Indoles and Benzoindoles
;
_journal_issue 5
_journal_name_full 'ACS Catalysis'
_journal_page_first 3906
_journal_paper_doi 10.1021/acscatal.9b00470
_journal_volume 9
_journal_year 2019
_chemical_formula_moiety 'C25 H17 N O'
_chemical_formula_sum 'C25 H17 N O'
_chemical_formula_weight 347.39
_space_group_crystal_system monoclinic
_space_group_IT_number 14
_space_group_name_Hall '-P 2yn'
_space_group_name_H-M_alt 'P 1 21/n 1'
_symmetry_space_group_name_Hall '-P 2yn'
_symmetry_space_group_name_H-M 'P 1 21/n 1'
_atom_sites_solution_hydrogens geom
_atom_sites_solution_primary dual
_audit_creation_date 2018-03-26
_audit_creation_method
;
Olex2 1.2
(compiled 2017.03.28 svn.r3405 for OlexSys, GUI svn.r5337)
;
_cell_angle_alpha 90
_cell_angle_beta 103.293(3)
_cell_angle_gamma 90
_cell_formula_units_Z 4
_cell_length_a 8.618(2)
_cell_length_b 11.775(3)
_cell_length_c 18.166(5)
_cell_measurement_reflns_used 1259
_cell_measurement_temperature 298(2)
_cell_measurement_theta_max 19.428
_cell_measurement_theta_min 2.437
_cell_volume 1794.0(8)
_computing_cell_refinement 'SAINT v8.37A (Bruker, 2015)'
_computing_data_reduction 'SAINT v8.37A (Bruker, 2015)'
_computing_molecular_graphics 'Olex2 (Dolomanov et al., 2009)'
_computing_publication_material 'Olex2 (Dolomanov et al., 2009)'
_computing_structure_refinement 'XL (Sheldrick, 2008)'
_computing_structure_solution 'XT (Sheldrick, 2015)'
_diffrn_ambient_temperature 298(2)
_diffrn_measured_fraction_theta_full 1.000
_diffrn_measured_fraction_theta_max 1.000
_diffrn_measurement_device_type 'Bruker APEX-II'
_diffrn_radiation_monochromator graphite
_diffrn_radiation_type MoK\a
_diffrn_radiation_wavelength 0.71073
_diffrn_reflns_av_R_equivalents 0.0500
_diffrn_reflns_av_unetI/netI 0.0577
_diffrn_reflns_Laue_measured_fraction_full 1.000
_diffrn_reflns_Laue_measured_fraction_max 1.000
_diffrn_reflns_limit_h_max 10
_diffrn_reflns_limit_h_min -10
_diffrn_reflns_limit_k_max 13
_diffrn_reflns_limit_k_min -14
_diffrn_reflns_limit_l_max 18
_diffrn_reflns_limit_l_min -21
_diffrn_reflns_number 10285
_diffrn_reflns_point_group_measured_fraction_full 1.000
_diffrn_reflns_point_group_measured_fraction_max 1.000
_diffrn_reflns_theta_full 25.000
_diffrn_reflns_theta_max 25.000
_diffrn_reflns_theta_min 2.078
_exptl_absorpt_coefficient_mu 0.078
_exptl_absorpt_correction_T_max 0.7456
_exptl_absorpt_correction_T_min 0.7043
_exptl_absorpt_correction_type multi-scan
_exptl_absorpt_process_details
'SADABS-2016/2 (Bruker,2016/2) was used for absorption correction. wR2(int) was 0.0485 before and 0.0440 after correction. The Ratio of minimum to maximum transmission is 0.9446. The \l/2 correction factor is Not present.'
_exptl_crystal_colour 'clear light colourless'
_exptl_crystal_colour_lustre clear
_exptl_crystal_colour_modifier light
_exptl_crystal_colour_primary colourless
_exptl_crystal_density_diffrn 1.286
_exptl_crystal_description block
_exptl_crystal_F_000 728
_exptl_crystal_size_max 0.05
_exptl_crystal_size_mid 0.01
_exptl_crystal_size_min 0.01
_refine_diff_density_max 0.123
_refine_diff_density_min -0.194
_refine_diff_density_rms 0.044
_refine_ls_extinction_method none
_refine_ls_goodness_of_fit_ref 0.969
_refine_ls_hydrogen_treatment constr
_refine_ls_matrix_type full
_refine_ls_number_parameters 244
_refine_ls_number_reflns 3162
_refine_ls_number_restraints 0
_refine_ls_restrained_S_all 0.969
_refine_ls_R_factor_all 0.1023
_refine_ls_R_factor_gt 0.0471
_refine_ls_shift/su_max 0.000
_refine_ls_shift/su_mean 0.000
_refine_ls_structure_factor_coef Fsqd
_refine_ls_weighting_details 'w=1/[\s^2^(Fo^2^)+(0.0590P)^2^] where P=(Fo^2^+2Fc^2^)/3'
_refine_ls_weighting_scheme calc
_refine_ls_wR_factor_gt 0.0980
_refine_ls_wR_factor_ref 0.1226
_reflns_Friedel_coverage 0.000
_reflns_number_gt 1845
_reflns_number_total 3162
_reflns_threshold_expression 'I > 2\s(I)'
_cod_data_source_file cs9b00470_si_002.cif
_cod_data_source_block 180324a_0m
_cod_original_cell_volume 1794.2(8)
_cod_database_code 4514691
_shelx_shelxl_version_number 2014/7
_shelx_space_group_comment
;
The symmetry employed for this shelxl refinement is uniquely defined
by the following loop, which should always be used as a source of
symmetry information in preference to the above space-group names.
They are only intended as comments.
;
_olex2_refinement_description
;
1. Fixed Uiso
 At 1.2 times of:
  All C(H) groups
2.a Aromatic/amide H refined with riding coordinates:
 C8(H8), C18(H18), C12(H12), C4(H4), C13(H13), C17(H17), C15(H15), C6(H6),
 C25(H25), C16(H16), C21(H21), C3(H3), C23(H23), C24(H24), C2(H2), C1(H1),
 C22(H22)
;
_olex2_submission_special_instructions 'No special instructions were received'

loop_
_space_group_symop_operation_xyz
'x, y, z'
'-x+1/2, y+1/2, -z+1/2'
'-x, -y, -z'
'x-1/2, -y-1/2, z-1/2'

loop_
_atom_site_label
_atom_site_type_symbol
_atom_site_fract_x
_atom_site_fract_y
_atom_site_fract_z
_atom_site_U_iso_or_equiv
_atom_site_adp_type
_atom_site_occupancy
_atom_site_site_symmetry_order
_atom_site_calc_flag
_atom_site_refinement_flags_posn
O1 O 0.4991(2) 0.15848(14) 0.67554(10) 0.0745(5) Uani 1 1 d .
N1 N 0.5957(2) 0.31822(15) 0.63193(10) 0.0458(5) Uani 1 1 d .
C10 C 0.6007(2) 0.50533(18) 0.66178(11) 0.0402(5) Uani 1 1 d .
C20 C 0.8052(2) 0.56698(17) 0.57925(12) 0.0419(5) Uani 1 1 d .
C19 C 0.5564(2) 0.60512(18) 0.69704(11) 0.0414(5) Uani 1 1 d .
C9 C 0.7049(2) 0.48649(18) 0.61047(11) 0.0411(5) Uani 1 1 d .
C11 C 0.5377(2) 0.40060(18) 0.67453(12) 0.0427(5) Uani 1 1 d .
C8 C 0.6973(2) 0.37461(19) 0.59386(12) 0.0476(6) Uani 1 1 d .
H8 H 0.7521 0.3397 0.5615 0.057 Uiso 1 1 calc R
C5 C 0.6395(3) 0.13167(18) 0.57888(13) 0.0477(6) Uani 1 1 d .
C14 C 0.4465(2) 0.5909(2) 0.74388(12) 0.0471(6) Uani 1 1 d .
C7 C 0.5714(3) 0.2010(2) 0.63250(13) 0.0514(6) Uani 1 1 d .
C18 C 0.6147(3) 0.71494(19) 0.68864(12) 0.0495(6) Uani 1 1 d .
H18 H 0.6847 0.7259 0.6572 0.059 Uiso 1 1 calc R
C12 C 0.4307(3) 0.3870(2) 0.72211(13) 0.0537(6) Uani 1 1 d .
H12 H 0.3914 0.3159 0.7306 0.064 Uiso 1 1 calc R
C4 C 0.6022(3) 0.1502(2) 0.50147(13) 0.0551(6) Uani 1 1 d .
H4 H 0.5358 0.2101 0.4811 0.066 Uiso 1 1 calc R
C13 C 0.3873(3) 0.4814(2) 0.75489(13) 0.0551(6) Uani 1 1 d .
H13 H 0.3157 0.4741 0.7859 0.066 Uiso 1 1 calc R
C17 C 0.5703(3) 0.8055(2) 0.72594(13) 0.0552(6) Uani 1 1 d .
H17 H 0.6116 0.8771 0.7204 0.066 Uiso 1 1 calc R
C15 C 0.4028(3) 0.6870(2) 0.78065(14) 0.0584(7) Uani 1 1 d .
H15 H 0.3308 0.6787 0.8114 0.070 Uiso 1 1 calc R
C6 C 0.7375(3) 0.0417(2) 0.60837(14) 0.0582(7) Uani 1 1 d .
H6 H 0.7607 0.0273 0.6601 0.070 Uiso 1 1 calc R
C25 C 0.9412(3) 0.6151(2) 0.62367(14) 0.0596(7) Uani 1 1 d .
H25 H 0.9693 0.5990 0.6752 0.072 Uiso 1 1 calc R
C16 C 0.4632(3) 0.7914(2) 0.77235(14) 0.0599(7) Uani 1 1 d .
H16 H 0.4333 0.8534 0.7976 0.072 Uiso 1 1 calc R
C21 C 0.7679(3) 0.5916(2) 0.50296(13) 0.0608(7) Uani 1 1 d .
H21 H 0.6781 0.5590 0.4718 0.073 Uiso 1 1 calc R
C3 C 0.6641(3) 0.0792(2) 0.45437(14) 0.0634(7) Uani 1 1 d .
H3 H 0.6377 0.0908 0.4023 0.076 Uiso 1 1 calc R
C23 C 0.9946(3) 0.7122(2) 0.51640(18) 0.0698(8) Uani 1 1 d .
H23 H 1.0567 0.7617 0.4954 0.084 Uiso 1 1 calc R
C24 C 1.0362(3) 0.6869(2) 0.59248(17) 0.0687(7) Uani 1 1 d .
H24 H 1.1280 0.7181 0.6229 0.082 Uiso 1 1 calc R
C2 C 0.7638(3) -0.0079(2) 0.48436(16) 0.0695(8) Uani 1 1 d .
H2 H 0.8068 -0.0545 0.4528 0.083 Uiso 1 1 calc R
C1 C 0.8005(3) -0.0265(2) 0.56102(17) 0.0706(8) Uani 1 1 d .
H1 H 0.8685 -0.0856 0.5811 0.085 Uiso 1 1 calc R
C22 C 0.8622(4) 0.6642(2) 0.47233(16) 0.0773(8) Uani 1 1 d .
H22 H 0.8346 0.6803 0.4209 0.093 Uiso 1 1 calc R

loop_
_atom_site_aniso_label
_atom_site_aniso_U_11
_atom_site_aniso_U_22
_atom_site_aniso_U_33
_atom_site_aniso_U_23
_atom_site_aniso_U_13
_atom_site_aniso_U_12
O1 0.0967(13) 0.0594(12) 0.0815(13) -0.0012(9) 0.0496(11) -0.0184(10)
N1 0.0476(10) 0.0442(12) 0.0493(11) -0.0023(9) 0.0191(9) -0.0065(9)
C10 0.0361(11) 0.0484(14) 0.0363(12) 0.0011(11) 0.0088(10) -0.0020(10)
C20 0.0411(12) 0.0437(13) 0.0454(14) -0.0031(11) 0.0193(10) -0.0001(10)
C19 0.0375(11) 0.0487(15) 0.0367(12) 0.0023(10) 0.0061(10) 0.0042(10)
C9 0.0395(12) 0.0443(14) 0.0407(12) -0.0005(10) 0.0120(10) -0.0024(10)
C11 0.0404(12) 0.0487(14) 0.0416(13) -0.0016(11) 0.0145(10) -0.0026(11)
C8 0.0477(13) 0.0515(16) 0.0489(14) -0.0031(11) 0.0217(11) -0.0060(11)
C5 0.0446(13) 0.0441(14) 0.0529(15) -0.0064(11) 0.0081(11) -0.0108(11)
C14 0.0374(11) 0.0604(16) 0.0454(14) -0.0016(12) 0.0134(11) 0.0045(11)
C7 0.0526(14) 0.0501(16) 0.0514(15) -0.0011(12) 0.0119(12) -0.0111(12)
C18 0.0483(13) 0.0525(16) 0.0502(14) -0.0012(12) 0.0163(11) 0.0022(11)
C12 0.0496(13) 0.0590(16) 0.0575(15) 0.0002(13) 0.0225(12) -0.0090(12)
C4 0.0563(15) 0.0544(16) 0.0528(16) -0.0009(12) 0.0090(12) -0.0025(12)
C13 0.0489(14) 0.0680(18) 0.0557(15) 0.0000(13) 0.0269(12) -0.0028(13)
C17 0.0563(14) 0.0492(15) 0.0610(16) -0.0012(12) 0.0157(13) 0.0038(12)
C15 0.0487(14) 0.0715(19) 0.0592(16) -0.0029(14) 0.0212(12) 0.0104(13)
C6 0.0571(15) 0.0566(17) 0.0564(16) -0.0021(13) 0.0037(13) -0.0057(13)
C25 0.0564(14) 0.0651(17) 0.0565(16) 0.0024(13) 0.0111(13) -0.0097(13)
C16 0.0555(14) 0.0616(18) 0.0650(17) -0.0097(13) 0.0190(13) 0.0092(13)
C21 0.0668(15) 0.0704(18) 0.0463(15) 0.0014(12) 0.0153(13) -0.0185(13)
C3 0.0681(16) 0.0681(18) 0.0546(16) -0.0120(14) 0.0153(14) -0.0111(15)
C23 0.0775(19) 0.0578(17) 0.091(2) -0.0052(16) 0.0549(18) -0.0098(15)
C24 0.0512(15) 0.0645(18) 0.093(2) -0.0119(16) 0.0229(15) -0.0157(13)
C2 0.0673(17) 0.0651(19) 0.079(2) -0.0224(16) 0.0225(16) -0.0037(15)
C1 0.0649(16) 0.0632(18) 0.080(2) -0.0080(15) 0.0080(15) 0.0068(13)
C22 0.102(2) 0.080(2) 0.0580(17) 0.0108(15) 0.0342(17) -0.0189(18)

loop_
_atom_type_symbol
_atom_type_description
_atom_type_scat_dispersion_real
_atom_type_scat_dispersion_imag
_atom_type_scat_source
C C 0.0033 0.0016 'International Tables Vol C Tables 4.2.6.8 and 6.1.1.4'
H H 0.0000 0.0000 'International Tables Vol C Tables 4.2.6.8 and 6.1.1.4'
N N 0.0061 0.0033 'International Tables Vol C Tables 4.2.6.8 and 6.1.1.4'
O O 0.0106 0.0060 'International Tables Vol C Tables 4.2.6.8 and 6.1.1.4'

loop_
_geom_angle_atom_site_label_1
_geom_angle_atom_site_label_2
_geom_angle_atom_site_label_3
_geom_angle
C8 N1 C11 106.68(17)
C7 N1 C11 127.33(18)
C7 N1 C8 125.71(19)
C19 C10 C9 132.87(19)
C11 C10 C19 119.98(19)
C11 C10 C9 107.15(18)
C25 C20 C9 122.0(2)
C21 C20 C9 119.86(19)
C21 C20 C25 118.1(2)
C14 C19 C10 117.02(19)
C18 C19 C10 124.5(2)
C18 C19 C14 118.5(2)
C10 C9 C20 130.51(19)
C8 C9 C10 106.67(18)
C8 C9 C20 122.82(19)
N1 C11 C12 128.8(2)
C10 C11 N1 108.63(18)
C10 C11 C12 122.6(2)
N1 C8 H8 124.6
C9 C8 N1 110.85(19)
C9 C8 H8 124.6
C4 C5 C7 122.9(2)
C6 C5 C7 117.6(2)
C6 C5 C4 119.4(2)
C13 C14 C19 120.2(2)
C15 C14 C19 118.5(2)
C15 C14 C13 121.3(2)
O1 C7 N1 120.8(2)
O1 C7 C5 122.1(2)
N1 C7 C5 117.0(2)
C19 C18 H18 119.5
C17 C18 C19 121.1(2)
C17 C18 H18 119.5
C11 C12 H12 121.2
C13 C12 C11 117.5(2)
C13 C12 H12 121.2
C5 C4 H4 120.0
C5 C4 C3 119.9(2)
C3 C4 H4 120.0
C14 C13 H13 118.7
C12 C13 C14 122.7(2)
C12 C13 H13 118.7
C18 C17 H17 119.8
C18 C17 C16 120.4(2)
C16 C17 H17 119.8
C14 C15 H15 119.2
C16 C15 C14 121.6(2)
C16 C15 H15 119.2
C5 C6 H6 120.1
C1 C6 C5 119.8(2)
C1 C6 H6 120.1
C20 C25 H25 119.6
C20 C25 C24 120.9(2)
C24 C25 H25 119.6
C17 C16 H16 120.0
C15 C16 C17 119.9(2)
C15 C16 H16 120.0
C20 C21 H21 119.6
C20 C21 C22 120.8(2)
C22 C21 H21 119.6
C4 C3 H3 120.0
C2 C3 C4 120.1(2)
C2 C3 H3 120.0
C24 C23 H23 120.3
C22 C23 H23 120.3
C22 C23 C24 119.4(2)
C25 C24 H24 120.0
C23 C24 C25 120.0(2)
C23 C24 H24 120.0
C3 C2 H2 120.0
C3 C2 C1 120.0(3)
C1 C2 H2 120.0
C6 C1 H1 119.7
C2 C1 C6 120.6(3)
C2 C1 H1 119.7
C21 C22 H22 119.6
C23 C22 C21 120.9(3)
C23 C22 H22 119.6

loop_
_geom_bond_atom_site_label_1
_geom_bond_atom_site_label_2
_geom_bond_distance
O1 C7 1.215(3)
N1 C11 1.403(3)
N1 C8 1.402(2)
N1 C7 1.396(3)
C10 C19 1.431(3)
C10 C9 1.453(3)
C10 C11 1.388(3)
C20 C9 1.480(3)
C20 C25 1.383(3)
C20 C21 1.380(3)
C19 C14 1.421(3)
C19 C18 1.408(3)
C9 C8 1.350(3)
C11 C12 1.410(3)
C8 H8 0.9300
C5 C7 1.491(3)
C5 C4 1.386(3)
C5 C6 1.384(3)
C14 C13 1.418(3)
C14 C15 1.408(3)
C18 H18 0.9300
C18 C17 1.365(3)
C12 H12 0.9300
C12 C13 1.354(3)
C4 H4 0.9300
C4 C3 1.387(3)
C13 H13 0.9300
C17 H17 0.9300
C17 C16 1.396(3)
C15 H15 0.9300
C15 C16 1.357(3)
C6 H6 0.9300
C6 C1 1.376(3)
C25 H25 0.9300
C25 C24 1.386(3)
C16 H16 0.9300
C21 H21 0.9300
C21 C22 1.381(3)
C3 H3 0.9300
C3 C2 1.368(3)
C23 H23 0.9300
C23 C24 1.378(4)
C23 C22 1.358(4)
C24 H24 0.9300
C2 H2 0.9300
C2 C1 1.373(3)
C1 H1 0.9300
C22 H22 0.9300
